data_4126470
loop_
_publ_author_name
'Liniger, Marc'
'Liu, Yiyang'
'Stoltz, Brian M.'

_publ_section_title
;
 Sequential Ruthenium Catalysis for Olefin Isomerization and Oxidation:
 Application to the Synthesis of Unusual Amino Acids.
;
_journal_name_full 'Journal of the American Chemical Society'
_journal_paper_doi 10.1021/jacs.7b08496
_journal_year 2017
_chemical_formula_sum 'C13.97 H17.97 I0.03 N2 O7.94'
_chemical_formula_weight 344.96
_space_group_crystal_system monoclinic
_space_group_IT_number 14
_space_group_name_Hall '-P 2ybc'
_space_group_name_H-M_alt 'P 1 21/c 1'
_symmetry_space_group_name_Hall '-P 2ybc'
_symmetry_space_group_name_H-M 'P 1 21/c 1'
_atom_sites_solution_hydrogens mixed
_atom_sites_solution_primary direct
_atom_sites_solution_secondary difmap
_audit_creation_method SHELXL-2014/6
_cell_angle_alpha 90
_cell_angle_beta 114.629(2)
_cell_angle_gamma 90
_cell_formula_units_Z 4
_cell_length_a 11.9551(7)
_cell_length_b 10.7898(7)
_cell_length_c 12.9431(9)
_cell_measurement_reflns_used 9973
_cell_measurement_temperature 100(2)
_cell_measurement_theta_max 33.27
_cell_measurement_theta_min 2.56
_cell_volume 1517.68(17)
_computing_cell_refinement 'SAINT v8.34A (Bruker-AXS, 2007)'
_computing_data_collection 'APEX2 v2014.7-1 (Bruker-AXS, 2014)'
_computing_data_reduction 'SAINT v8.34A (Bruker-AXS, 2007)'
_computing_molecular_graphics 'Bruker SHELXTL'
_computing_publication_material 'Bruker SHELXTL'
_computing_structure_refinement 'SHELXL-2014/6 (Sheldrick, 2014)'
_computing_structure_solution 'SHELXS-2013/1 (She ldrick, 2013)'
_diffrn_ambient_temperature 100(2)
_diffrn_detector_area_resol_mean 10.24
_diffrn_measured_fraction_theta_full 1.000
_diffrn_measured_fraction_theta_max 1.000
_diffrn_measurement_device_type 'Bruker D8 VENTURE Kappa Duo PHOTON 100 CMOS'
_diffrn_measurement_method '\f and \w scans'
_diffrn_radiation_type MoK\a
_diffrn_radiation_wavelength 0.71073
_diffrn_reflns_av_R_equivalents 0.0839
_diffrn_reflns_av_unetI/netI 0.0469
_diffrn_reflns_Laue_measured_fraction_full 1.000
_diffrn_reflns_Laue_measured_fraction_max 1.000
_diffrn_reflns_limit_h_max 17
_diffrn_reflns_limit_h_min -17
_diffrn_reflns_limit_k_max 15
_diffrn_reflns_limit_k_min -15
_diffrn_reflns_limit_l_max 18
_diffrn_reflns_limit_l_min -18
_diffrn_reflns_number 44627
_diffrn_reflns_point_group_measured_fraction_full 1.000
_diffrn_reflns_point_group_measured_fraction_max 1.000
_diffrn_reflns_theta_full 25.242
_diffrn_reflns_theta_max 30.497
_diffrn_reflns_theta_min 2.561
_diffrn_source 'I\mS HB micro-focus sealed tube'
_exptl_absorpt_coefficient_mu 0.190
_exptl_absorpt_correction_T_max 0.7471
_exptl_absorpt_correction_T_min 0.6940
_exptl_absorpt_correction_type multi-scan
_exptl_absorpt_process_details 'SADABS-2014/3 (Sheldrick, 2014)'
_exptl_crystal_colour colourless
_exptl_crystal_density_diffrn 1.510
_exptl_crystal_density_method 'not measured'
_exptl_crystal_description Block
_exptl_crystal_F_000 724
_exptl_crystal_size_max 0.250
_exptl_crystal_size_mid 0.250
_exptl_crystal_size_min 0.250
_refine_diff_density_max 0.454
_refine_diff_density_min -0.510
_refine_diff_density_rms 0.072
_refine_ls_extinction_method none
_refine_ls_goodness_of_fit_ref 1.054
_refine_ls_hydrogen_treatment mixed
_refine_ls_matrix_type full
_refine_ls_number_parameters 241
_refine_ls_number_reflns 4622
_refine_ls_number_restraints 4
_refine_ls_restrained_S_all 1.055
_refine_ls_R_factor_all 0.0851
_refine_ls_R_factor_gt 0.0566
_refine_ls_shift/su_max 0.000
_refine_ls_shift/su_mean 0.000
_refine_ls_structure_factor_coef Fsqd
_refine_ls_weighting_details 'w=1/[\s^2^(Fo^2^)+(0.0768P)^2^+0.9691P] where P=(Fo^2^+2Fc^2^)/3'
_refine_ls_weighting_scheme calc
_refine_ls_wR_factor_gt 0.1448
_refine_ls_wR_factor_ref 0.1540
_reflns_Friedel_coverage 0.000
_reflns_number_gt 3417
_reflns_number_total 4622
_reflns_threshold_expression 'I > 2\s(I)'
_cod_data_source_file ja7b08496_si_011.cif
_cod_data_source_block P14101
_cod_database_code 4126470
_shelx_space_group_comment
; 
The symmetry employed for this shelxl refinement is uniquely defined 
by the following loop, which should always be used as a source of 
symmetry information in preference to the above space-group names. 
They are only intended as comments. 
;
_shelx_estimated_absorpt_t_min 0.954
_shelx_estimated_absorpt_t_max 0.954
_shelxl_version_number 2014/6

loop_
_space_group_symop_operation_xyz
'x, y, z'
'-x, y+1/2, -z+1/2'
'-x, -y, -z'
'x, -y-1/2, z-1/2'

loop_
_atom_site_label
_atom_site_type_symbol
_atom_site_fract_x
_atom_site_fract_y
_atom_site_fract_z
_atom_site_U_iso_or_equiv
_atom_site_adp_type
_atom_site_occupancy
_atom_site_site_symmetry_order
_atom_site_calc_flag
_atom_site_refinement_flags_posn
_atom_site_refinement_flags_adp
_atom_site_refinement_flags_occupancy
_atom_site_disorder_assembly
_atom_site_disorder_group
N1 N 0.42501(13) 0.83705(14) 0.50298(13) 0.0168(3) Uani 1 1 d D . . . .
H1N H 0.418(2) 0.8976(18) 0.4589(18) 0.020 Uiso 1 1 d D U . . .
C1 C 0.50925(14) 0.85551(16) 0.61285(15) 0.0147(3) Uani 1 1 d . . . . .
O1 O 0.56770(11) 0.95205(12) 0.63931(11) 0.0191(3) Uani 1 1 d . . . . .
C2 C 0.52587(14) 0.75118(16) 0.69782(15) 0.0151(3) Uani 1 1 d . . . . .
C3 C 0.40398(15) 0.67991(17) 0.66253(15) 0.0177(3) Uani 1 1 d . . . . .
H3A H 0.4158 0.6095 0.7151 0.021 Uiso 1 1 calc R U . . .
H3B H 0.3407 0.7354 0.6679 0.021 Uiso 1 1 calc R U . . .
C4 C 0.35976(16) 0.63135(17) 0.54103(16) 0.0201(4) Uani 1 1 d . . . . .
H4A H 0.4153 0.5640 0.5394 0.024 Uiso 1 1 calc R U . . .
H4B H 0.2764 0.5957 0.5172 0.024 Uiso 1 1 calc R U . . .
C6 C 0.56787(17) 0.80457(18) 0.81758(16) 0.0212(4) Uani 1 1 d . . . . .
H6A H 0.6451 0.8501 0.8377 0.032 Uiso 1 1 calc R U . . .
H6B H 0.5808 0.7369 0.8719 0.032 Uiso 1 1 calc R U . . .
H6C H 0.5047 0.8609 0.8199 0.032 Uiso 1 1 calc R U . . .
C7 C 0.62406(14) 0.65977(16) 0.69667(16) 0.0169(3) Uani 1 1 d . . . . .
O2 O 0.66262(12) 0.57675(13) 0.76531(13) 0.0248(3) Uani 1 1 d . . . . .
O3 O 0.65765(12) 0.67874(13) 0.61219(12) 0.0221(3) Uani 1 1 d D . . . .
H3O H 0.7223(19) 0.634(2) 0.624(2) 0.033 Uiso 1 1 d D U . . .
C5 C 0.35585(16) 0.73039(18) 0.45739(16) 0.0205(4) Uani 1 1 d . . . . .
O4 O 0.29765(15) 0.72115(16) 0.35625(13) 0.0340(4) Uani 1 1 d . . . . .
N101 N -0.10331(13) 0.46661(13) 0.80290(13) 0.0139(3) Uani 1 1 d D . . . .
H01N H -0.1743(15) 0.488(2) 0.7944(19) 0.017 Uiso 1 1 d D U . . .
C101 C -0.06487(14) 0.50217(15) 0.72120(14) 0.0131(3) Uani 1 1 d . . . . .
O101 O -0.13262(11) 0.56445(11) 0.64038(11) 0.0174(3) Uani 1 1 d . . . . .
C102 C 0.06351(14) 0.46210(16) 0.73656(15) 0.0151(3) Uani 1 1 d . . . . .
C103 C 0.14721(15) 0.44403(17) 0.86262(15) 0.0174(3) Uani 1 1 d . . . . .
H10A H 0.2264 0.4079 0.8702 0.021 Uiso 1 1 calc R U . . .
H10B H 0.1646 0.5257 0.9010 0.021 Uiso 1 1 calc R U . . .
C104 C 0.08910(15) 0.35939(16) 0.92077(15) 0.0173(3) Uani 1 1 d . . . . .
H10C H 0.0886 0.2734 0.8940 0.021 Uiso 1 1 calc R U . . .
H10D H 0.1399 0.3609 1.0038 0.021 Uiso 1 1 calc R U . . .
C106 C 0.11731(18) 0.55833(19) 0.68217(19) 0.0266(4) Uani 1 1 d . . . . .
H10E H 0.0627 0.5669 0.6013 0.040 Uiso 1 1 calc R U . . .
H10F H 0.1988 0.5310 0.6904 0.040 Uiso 1 1 calc R U . . .
H10G H 0.1247 0.6384 0.7202 0.040 Uiso 1 1 calc R U . . .
C107 C 0.0552(3) 0.3397(3) 0.6713(3) 0.0188(5) Uani 0.9680(9) 1 d . . P A 1
O102 O 0.14339(15) 0.28205(19) 0.68047(16) 0.0462(5) Uani 0.9680(9) 1 d . . P A 1
O103 O -0.05750(16) 0.30941(16) 0.60343(17) 0.0384(5) Uani 0.9680(9) 1 d D . P A 1
H03O H -0.052(3) 0.247(2) 0.560(3) 0.058 Uiso 0.9680(9) 1 d D U P A 1
I1 I 0.0252(4) 0.3068(5) 0.6411(4) 0.0132(13) Uani 0.0320(9) 1 d . . P A 2
C105 C -0.04028(15) 0.39674(15) 0.89772(15) 0.0149(3) Uani 1 1 d . . . . .
O104 O -0.09217(12) 0.36830(12) 0.95843(11) 0.0207(3) Uani 1 1 d . . . . .

loop_
_atom_site_aniso_label
_atom_site_aniso_U_11
_atom_site_aniso_U_22
_atom_site_aniso_U_33
_atom_site_aniso_U_23
_atom_site_aniso_U_13
_atom_site_aniso_U_12
N1 0.0159(6) 0.0184(7) 0.0145(7) 0.0041(6) 0.0048(6) 0.0014(5)
C1 0.0110(6) 0.0178(8) 0.0163(8) 0.0012(6) 0.0067(6) 0.0021(6)
O1 0.0196(6) 0.0184(6) 0.0186(7) 0.0002(5) 0.0072(5) -0.0007(5)
C2 0.0118(6) 0.0175(7) 0.0155(8) 0.0012(6) 0.0051(6) 0.0000(6)
C3 0.0134(7) 0.0216(8) 0.0182(8) 0.0040(7) 0.0067(6) -0.0001(6)
C4 0.0153(7) 0.0211(8) 0.0207(9) 0.0008(7) 0.0044(7) -0.0039(6)
C6 0.0212(8) 0.0253(9) 0.0166(9) -0.0004(7) 0.0075(7) -0.0016(7)
C7 0.0109(7) 0.0179(7) 0.0204(9) 0.0015(7) 0.0050(6) -0.0008(6)
O2 0.0199(6) 0.0243(7) 0.0333(8) 0.0118(6) 0.0143(6) 0.0059(5)
O3 0.0189(6) 0.0274(7) 0.0227(7) 0.0054(5) 0.0114(5) 0.0093(5)
C5 0.0155(7) 0.0239(9) 0.0201(9) 0.0016(7) 0.0054(7) -0.0020(6)
O4 0.0353(8) 0.0425(9) 0.0182(7) -0.0004(6) 0.0053(6) -0.0146(7)
N101 0.0106(6) 0.0155(6) 0.0164(7) 0.0009(5) 0.0066(5) 0.0017(5)
C101 0.0128(6) 0.0112(7) 0.0154(8) -0.0031(6) 0.0059(6) -0.0015(6)
O101 0.0150(5) 0.0184(6) 0.0184(6) 0.0032(5) 0.0066(5) 0.0039(5)
C102 0.0116(6) 0.0172(8) 0.0170(8) 0.0003(6) 0.0067(6) 0.0019(6)
C103 0.0117(7) 0.0214(8) 0.0171(8) -0.0045(7) 0.0039(6) 0.0011(6)
C104 0.0168(7) 0.0192(8) 0.0140(8) -0.0003(6) 0.0045(6) 0.0052(6)
C106 0.0202(8) 0.0289(10) 0.0341(11) 0.0068(8) 0.0148(8) -0.0002(7)
C107 0.0159(12) 0.0235(14) 0.0161(14) 0.0015(9) 0.0058(10) 0.0014(9)
O102 0.0288(8) 0.0511(11) 0.0434(11) -0.0236(9) -0.0001(8) 0.0158(8)
O103 0.0244(10) 0.0381(10) 0.0519(12) -0.0275(8) 0.0150(8) -0.0048(7)
I1 0.007(3) 0.019(2) 0.010(2) 0.0011(16) -0.0008(19) -0.0012(15)
C105 0.0181(7) 0.0115(7) 0.0152(8) -0.0035(6) 0.0070(6) 0.0003(6)
O104 0.0252(6) 0.0212(6) 0.0197(7) 0.0028(5) 0.0133(6) 0.0030(5)

loop_
_atom_type_symbol
_atom_type_description
_atom_type_scat_dispersion_real
_atom_type_scat_dispersion_imag
_atom_type_scat_source
C C 0.0033 0.0016 'International Tables Vol C Tables 4.2.6.8 and 6.1.1.4'
H H 0.0000 0.0000 'International Tables Vol C Tables 4.2.6.8 and 6.1.1.4'
N N 0.0061 0.0033 'International Tables Vol C Tables 4.2.6.8 and 6.1.1.4'
O O 0.0106 0.0060 'International Tables Vol C Tables 4.2.6.8 and 6.1.1.4'
I I -0.4742 1.8119 'International Tables Vol C Tables 4.2.6.8 and 6.1.1.4'

loop_
_geom_angle_atom_site_label_1
_geom_angle_atom_site_label_2
_geom_angle_atom_site_label_3
_geom_angle
C1 N1 C5 127.39(15)
C1 N1 H1N 114.2(16)
C5 N1 H1N 118.4(16)
O1 C1 N1 120.11(16)
O1 C1 C2 122.62(16)
N1 C1 C2 117.27(15)
C1 C2 C6 109.97(14)
C1 C2 C7 109.65(13)
C6 C2 C7 108.78(14)
C1 C2 C3 109.36(14)
C6 C2 C3 111.07(14)
C7 C2 C3 107.98(14)
C4 C3 C2 110.83(14)
C4 C3 H3A 109.5
C2 C3 H3A 109.5
C4 C3 H3B 109.5
C2 C3 H3B 109.5
H3A C3 H3B 108.1
C5 C4 C3 112.94(15)
C5 C4 H4A 109.0
C3 C4 H4A 109.0
C5 C4 H4B 109.0
C3 C4 H4B 109.0
H4A C4 H4B 107.8
C2 C6 H6A 109.5
C2 C6 H6B 109.5
H6A C6 H6B 109.5
C2 C6 H6C 109.5
H6A C6 H6C 109.5
H6B C6 H6C 109.5
O2 C7 O3 124.42(16)
O2 C7 C2 121.78(16)
O3 C7 C2 113.76(15)
C7 O3 H3O 108.7(17)
O4 C5 N1 120.00(17)
O4 C5 C4 123.58(18)
N1 C5 C4 116.42(16)
C105 N101 C101 127.55(14)
C105 N101 H01N 114.5(15)
C101 N101 H01N 117.9(15)
O101 C101 N101 119.86(14)
O101 C101 C102 122.60(15)
N101 C101 C102 117.53(14)
C101 C102 C103 110.51(13)
C101 C102 C106 109.82(14)
C103 C102 C106 111.21(15)
C101 C102 C107 109.79(16)
C103 C102 C107 109.74(17)
C106 C102 C107 105.66(17)
C101 C102 I1 101.31(17)
C103 C102 I1 115.33(18)
C106 C102 I1 108.18(19)
C104 C103 C102 111.91(14)
C104 C103 H10A 109.2
C102 C103 H10A 109.2
C104 C103 H10B 109.2
C102 C103 H10B 109.2
H10A C103 H10B 107.9
C105 C104 C103 112.63(14)
C105 C104 H10C 109.1
C103 C104 H10C 109.1
C105 C104 H10D 109.1
C103 C104 H10D 109.1
H10C C104 H10D 107.8
C102 C106 H10E 109.5
C102 C106 H10F 109.5
H10E C106 H10F 109.5
C102 C106 H10G 109.5
H10E C106 H10G 109.5
H10F C106 H10G 109.5
O102 C107 O103 124.1(3)
O102 C107 C102 122.7(3)
O103 C107 C102 113.2(2)
C107 O103 H03O 106(2)
O104 C105 N101 118.44(15)
O104 C105 C104 124.02(16)
N101 C105 C104 117.54(14)

loop_
_geom_bond_atom_site_label_1
_geom_bond_atom_site_label_2
_geom_bond_distance
N1 C1 1.372(2)
N1 C5 1.396(2)
N1 H1N 0.848(16)
C1 O1 1.221(2)
C1 C2 1.528(2)
C2 C6 1.529(3)
C2 C7 1.538(2)
C2 C3 1.539(2)
C3 C4 1.528(3)
C3 H3A 0.9900
C3 H3B 0.9900
C4 C5 1.508(3)
C4 H4A 0.9900
C4 H4B 0.9900
C6 H6A 0.9800
C6 H6B 0.9800
C6 H6C 0.9800
C7 O2 1.210(2)
C7 O3 1.328(2)
O3 H3O 0.867(16)
C5 O4 1.204(2)
N101 C105 1.368(2)
N101 C101 1.372(2)
N101 H01N 0.840(15)
C101 O101 1.223(2)
C101 C102 1.526(2)
C102 C103 1.530(2)
C102 C106 1.538(2)
C102 C107 1.548(4)
C102 I1 2.018(6)
C103 C104 1.523(3)
C103 H10A 0.9900
C103 H10B 0.9900
C104 C105 1.503(2)
C104 H10C 0.9900
C104 H10D 0.9900
C106 H10E 0.9800
C106 H10F 0.9800
C106 H10G 0.9800
C107 O102 1.187(3)
C107 O103 1.307(4)
O103 H03O 0.894(18)
C105 O104 1.226(2)

loop_
_geom_hbond_atom_site_label_D
_geom_hbond_atom_site_label_H
_geom_hbond_atom_site_label_A
_geom_hbond_distance_DH
_geom_hbond_distance_HA
_geom_hbond_distance_DA
_geom_hbond_angle_DHA
_geom_hbond_site_symmetry_A
N1 H1N O1 0.848(16) 2.111(16) 2.952(2) 171(2) 3_676
C4 H4B O103 0.99 2.63 3.366(3) 131.1 3_566
O3 H3O O101 0.867(16) 1.821(17) 2.6792(17) 170(3) 1_655
N101 H01N O2 0.840(15) 2.063(16) 2.8887(18) 167(2) 1_455
C103 H10A O1 0.99 2.56 3.420(2) 145.2 2_646
C103 H10B O104 0.99 2.59 3.342(2) 133.2 3_567
C104 H10C O101 0.99 2.40 3.372(2) 167.6 2_546
C104 H10D I1 0.99 3.22 3.708(6) 112.4 4_566
C106 H10E I1 0.98 3.17 4.073(6) 153.6 3_566
C106 H10G O4 0.98 2.58 3.367(3) 137.8 4_576
O103 H03O O104 0.894(18) 1.73(2) 2.593(2) 161(3) 4_565

loop_
_geom_torsion_atom_site_label_1
_geom_torsion_atom_site_label_2
_geom_torsion_atom_site_label_3
_geom_torsion_atom_site_label_4
_geom_torsion
C5 N1 C1 O1 176.27(16)
C5 N1 C1 C2 -3.5(2)
O1 C1 C2 C6 28.2(2)
N1 C1 C2 C6 -152.06(14)
O1 C1 C2 C7 -91.35(19)
N1 C1 C2 C7 88.38(17)
O1 C1 C2 C3 150.42(15)
N1 C1 C2 C3 -29.85(19)
C1 C2 C3 C4 56.12(18)
C6 C2 C3 C4 177.67(15)
C7 C2 C3 C4 -63.14(18)
C2 C3 C4 C5 -51.37(19)
C1 C2 C7 O2 171.99(16)
C6 C2 C7 O2 51.7(2)
C3 C2 C7 O2 -68.9(2)
C1 C2 C7 O3 -10.2(2)
C6 C2 C7 O3 -130.47(16)
C3 C2 C7 O3 108.90(16)
C1 N1 C5 O4 -170.00(17)
C1 N1 C5 C4 9.8(3)
C3 C4 C5 O4 -161.51(18)
C3 C4 C5 N1 18.7(2)
C105 N101 C101 O101 179.52(16)
C105 N101 C101 C102 -1.0(2)
O101 C101 C102 C103 152.38(16)
N101 C101 C102 C103 -27.1(2)
O101 C101 C102 C106 29.3(2)
N101 C101 C102 C106 -150.14(16)
O101 C101 C102 C107 -86.4(2)
N101 C101 C102 C107 94.10(19)
O101 C101 C102 I1 -84.9(2)
N101 C101 C102 I1 95.6(2)
C101 C102 C103 C104 51.76(19)
C106 C102 C103 C104 174.01(14)
C107 C102 C103 C104 -69.45(19)
I1 C102 C103 C104 -62.4(2)
C102 C103 C104 C105 -49.95(19)
C101 C102 C107 O102 -171.1(3)
C103 C102 C107 O102 -49.4(3)
C106 C102 C107 O102 70.5(3)
C101 C102 C107 O103 10.9(3)
C103 C102 C107 O103 132.5(2)
C106 C102 C107 O103 -107.5(2)
C101 N101 C105 O104 -176.08(16)
C101 N101 C105 C104 3.8(2)
C103 C104 C105 O104 -157.86(16)
C103 C104 C105 N101 22.2(2)
